data_2312350
loop_
_publ_author_name
'Czapik, Agnieszka'
'Kwit, Marcin'

_publ_section_title
;
 Diversity of N-triphenylacetyl-L-tyrosine solvates with halogenated
 solvents.
;
_journal_coeditor_code EF3022
_journal_issue 'Pt 12'
_journal_name_full 'Acta crystallographica. Section C, Structural chemistry'
_journal_page_first 745
_journal_page_last 756
_journal_paper_doi 10.1107/S2053229621011098
_journal_volume 77
_journal_year 2021
_chemical_absolute_configuration rm
_chemical_formula_iupac 'C29 H25 N O4, 0.1C H2 Cl2'
_chemical_formula_moiety 'C29 H25 N O4, 0.1(C H2 Cl2)'
_chemical_formula_sum 'C29.1 H25.2 Cl0.2 N O4'
_chemical_formula_weight 459.99
_chemical_name_systematic
;
<i>N</i>-Triphenylacetyl-<i>L</i>-tyrosine dichloromethane 0.1-solvate
;
_space_group_crystal_system orthorhombic
_space_group_IT_number 19
_space_group_name_Hall 'P 2ac 2ab'
_space_group_name_H-M_alt 'P 21 21 21'
_atom_sites_solution_hydrogens mixed
_atom_sites_solution_primary direct
_audit_creation_method SHELXL-2018/3
_cell_angle_alpha 90
_cell_angle_beta 90
_cell_angle_gamma 90
_cell_formula_units_Z 4
_cell_length_a 9.28862(9)
_cell_length_b 10.34013(9)
_cell_length_c 24.3525(2)
_cell_measurement_reflns_used 19362
_cell_measurement_temperature 130(2)
_cell_measurement_theta_max 76.1150
_cell_measurement_theta_min 3.5960
_cell_volume 2338.95(4)
_computing_cell_refinement
;
CrysAlis PRO (Rigaku OD, 2021)
;
_computing_data_collection
;
CrysAlis PRO (Rigaku OD, 2021)
;
_computing_data_reduction
;
CrysAlis PRO (Rigaku OD, 2021)
;
_computing_structure_refinement
;
SHELXL2018 (Sheldrick, 2015<i>b</i>)
;
_computing_structure_solution
;
SHELXT2018 (Sheldrick, 2015<i>a</i>)
;
_diffrn_ambient_temperature 130(2)
_diffrn_detector_area_resol_mean 10.5357
_diffrn_measured_fraction_theta_full 0.999
_diffrn_measured_fraction_theta_max 0.999
_diffrn_measurement_device_type 'Rigaku SuperNova Single Source diffractometer with an Atlas detector'
_diffrn_measurement_method '\w scans'
_diffrn_radiation_type CuK\a
_diffrn_radiation_wavelength 1.54184
_diffrn_reflns_av_R_equivalents 0.0244
_diffrn_reflns_av_unetI/netI 0.0121
_diffrn_reflns_limit_h_max 11
_diffrn_reflns_limit_h_min -11
_diffrn_reflns_limit_k_max 12
_diffrn_reflns_limit_k_min -12
_diffrn_reflns_limit_l_max 29
_diffrn_reflns_limit_l_min -29
_diffrn_reflns_number 30278
_diffrn_reflns_theta_full 67.684
_diffrn_reflns_theta_max 68.247
_diffrn_reflns_theta_min 4.646
_diffrn_source 'micro-focus sealed X-ray tube'
_exptl_absorpt_coefficient_mu 0.901
_exptl_absorpt_correction_T_max 1.00000
_exptl_absorpt_correction_T_min 0.88219
_exptl_absorpt_correction_type multi-scan
_exptl_absorpt_process_details
;
(CrysAlis PRO; Rigaku OD, 2021)
;
_exptl_crystal_colour colourless
_exptl_crystal_density_diffrn 1.306
_exptl_crystal_description block
_exptl_crystal_F_000 969
_exptl_crystal_size_max 0.200
_exptl_crystal_size_mid 0.150
_exptl_crystal_size_min 0.030
_refine_diff_density_max 0.128
_refine_diff_density_min -0.143
_refine_ls_abs_structure_details
;
Flack <i>x</i> determined using 1770 quotients [(I+)-(I-)]/[(I+)+(I-)]
(Parsons <i>et al.</i>,  2013)
;
_refine_ls_abs_structure_Flack 0.03(3)
_refine_ls_extinction_method none
_refine_ls_goodness_of_fit_ref 1.047
_refine_ls_hydrogen_treatment constr
_refine_ls_matrix_type full
_refine_ls_number_parameters 494
_refine_ls_number_reflns 4276
_refine_ls_number_restraints 154
_refine_ls_restrained_S_all 1.040
_refine_ls_R_factor_all 0.0314
_refine_ls_R_factor_gt 0.0310
_refine_ls_shift/su_max 0.042
_refine_ls_shift/su_mean 0.008
_refine_ls_structure_factor_coef Fsqd
_refine_ls_weighting_details 'w=1/[\s^2^(Fo^2^)+(0.0501P)^2^+0.3540P] where P=(Fo^2^+2Fc^2^)/3'
_refine_ls_weighting_scheme calc
_refine_ls_wR_factor_gt 0.0852
_refine_ls_wR_factor_ref 0.0855
_reflns_number_gt 4225
_reflns_number_total 4276
_reflns_threshold_expression 'I > 2\s(I)'
_cod_data_source_file ef3022sup1.cif
_cod_data_source_block IV
_cod_original_formula_sum 'C29.10 H25.20 Cl0.20 N O4'
_cod_database_code 2312350
_shelx_space_group_comment
;
The symmetry employed for this shelxl refinement is uniquely defined
by the following loop, which should always be used as a source of
symmetry information in preference to the above space-group names.
They are only intended as comments.
;
_shelx_estimated_absorpt_t_min 0.840
_shelx_estimated_absorpt_t_max 0.973

loop_
_space_group_symop_operation_xyz
'x, y, z'
'-x+1/2, -y, z+1/2'
'-x, y+1/2, -z+1/2'
'x+1/2, -y+1/2, -z'

loop_
_atom_site_type_symbol
_atom_site_label
_atom_site_fract_x
_atom_site_fract_y
_atom_site_fract_z
_atom_site_U_iso_or_equiv
_atom_site_adp_type
_atom_site_calc_flag
_atom_site_occupancy
_atom_site_disorder_assembly
_atom_site_disorder_group
O O1 0.81412(17) 0.12891(13) 0.53011(6) 0.0432(3) Uani d 1 . .
H H1 0.780708 0.056091 0.538587 0.065 Uiso d 1 . .
O O2 0.6365(2) 0.12919(15) 0.46714(7) 0.0602(5) Uani d 1 . .
O O3 0.90095(15) 0.45792(14) 0.40994(6) 0.0416(3) Uani d 1 . .
O O4 0.65854(17) 0.92669(13) 0.56752(7) 0.0450(4) Uani d 1 . .
H H4 0.573687 0.954072 0.570224 0.068 Uiso d 1 . .
N N1 0.68897(18) 0.38401(15) 0.44215(6) 0.0359(4) Uani d 1 . .
H H1A 0.595532 0.379204 0.436546 0.043 Uiso d 1 . .
C C1 0.7276(2) 0.1853(2) 0.49351(9) 0.0405(5) Uani d 1 . .
C C2 0.7471(2) 0.33120(18) 0.49275(8) 0.0352(4) Uani d 1 . .
H H2 0.851587 0.353161 0.495885 0.042 Uiso calc 1 . .
C C3 0.6654(2) 0.38112(18) 0.54362(8) 0.0363(4) Uani d 1 . .
H H3A 0.564886 0.349622 0.541929 0.044 Uiso calc 1 . .
H H3B 0.710279 0.343741 0.576911 0.044 Uiso calc 1 . .
C C4 0.6635(2) 0.52648(18) 0.54917(7) 0.0325(4) Uani d 1 . .
C C5 0.5338(2) 0.59212(19) 0.55357(9) 0.0361(4) Uani d 1 . .
H H5 0.446154 0.544931 0.552097 0.043 Uiso calc 1 . .
C C6 0.5296(2) 0.7259(2) 0.56010(9) 0.0370(4) Uani d 1 . .
H H6 0.439984 0.769486 0.563206 0.044 Uiso calc 1 . .
C C7 0.6570(2) 0.79456(18) 0.56202(8) 0.0347(4) Uani d 1 . .
C C8 0.7878(2) 0.73115(19) 0.55772(9) 0.0384(4) Uani d 1 . .
H H8 0.875349 0.778602 0.558997 0.046 Uiso calc 1 . .
C C9 0.7901(2) 0.59794(19) 0.55154(8) 0.0367(4) Uani d 1 . .
H H9 0.880008 0.554587 0.548859 0.044 Uiso calc 1 . .
C C10 0.6910(2) 0.4888(2) 0.35103(8) 0.0372(4) Uani d 1 . .
C C17 0.7711(2) 0.43977(18) 0.40353(8) 0.0349(4) Uani d 1 . .
C C11 0.7926(3) 0.4808(3) 0.29815(10) 0.0414(10) Uani d 0.763(4) A 1
C C16 0.9179(3) 0.5541(3) 0.29683(9) 0.0437(8) Uani d 0.763(4) A 1
H H16 0.943800 0.605756 0.327561 0.052 Uiso calc 0.763(4) A 1
C C15 1.0055(2) 0.5519(3) 0.25055(10) 0.0553(9) Uani d 0.763(4) A 1
H H15 1.091198 0.602022 0.249653 0.066 Uiso calc 0.763(4) A 1
C C14 0.9677(3) 0.4764(4) 0.20560(9) 0.0625(11) Uani d 0.763(4) A 1
H H14 1.027510 0.474882 0.173966 0.075 Uiso calc 0.763(4) A 1
C C13 0.8423(4) 0.4031(3) 0.20691(10) 0.0594(11) Uani d 0.763(4) A 1
H H13 0.816424 0.351474 0.176186 0.071 Uiso calc 0.763(4) A 1
C C12 0.7547(3) 0.4053(3) 0.25319(12) 0.0460(9) Uani d 0.763(4) A 1
H H12 0.669024 0.355207 0.254094 0.055 Uiso calc 0.763(4) A 1
C C21 0.5483(5) 0.4157(6) 0.3436(3) 0.0375(9) Uani d 0.829(14) A 1
C C22 0.4158(6) 0.4766(6) 0.3397(3) 0.0453(10) Uani d 0.829(14) A 1
H H22 0.410409 0.568079 0.342418 0.054 Uiso calc 0.829(14) A 1
C C23 0.2906(5) 0.4050(7) 0.3317(2) 0.0541(13) Uani d 0.829(14) A 1
H H23 0.200490 0.447964 0.328811 0.065 Uiso calc 0.829(14) A 1
C C24 0.2966(6) 0.2725(6) 0.32788(17) 0.0538(13) Uani d 0.829(14) A 1
H H24 0.211023 0.224072 0.321910 0.065 Uiso calc 0.829(14) A 1
C C25 0.4270(6) 0.2099(5) 0.33276(19) 0.0521(11) Uani d 0.829(14) A 1
H H25 0.431224 0.118259 0.330882 0.063 Uiso calc 0.829(14) A 1
C C26 0.5515(6) 0.2806(6) 0.3404(3) 0.0449(9) Uani d 0.829(14) A 1
H H26 0.640945 0.236642 0.343480 0.054 Uiso calc 0.829(14) A 1
C C31 0.6672(5) 0.6367(3) 0.35907(16) 0.0343(9) Uani d 0.829(14) A 1
C C32 0.6415(6) 0.7160(3) 0.31376(13) 0.0484(10) Uani d 0.829(14) A 1
H H32 0.636198 0.678291 0.278247 0.058 Uiso calc 0.829(14) A 1
C C33 0.6237(7) 0.8479(3) 0.31926(14) 0.0523(11) Uani d 0.829(14) A 1
H H33 0.605653 0.899437 0.287718 0.063 Uiso calc 0.829(14) A 1
C C34 0.6319(4) 0.9054(3) 0.37046(17) 0.0433(9) Uani d 0.829(14) A 1
H H34 0.622816 0.996466 0.374169 0.052 Uiso calc 0.829(14) A 1
C C35 0.6534(5) 0.8288(4) 0.41593(13) 0.0343(8) Uani d 0.829(14) A 1
H H35 0.657887 0.867158 0.451346 0.041 Uiso calc 0.829(14) A 1
C C36 0.6687(4) 0.6956(4) 0.41036(13) 0.0312(8) Uani d 0.829(14) A 1
H H36 0.680341 0.643810 0.442277 0.037 Uiso calc 0.829(14) A 1
C C11A 0.7701(15) 0.4251(16) 0.3026(5) 0.056(4) Uani d 0.144(3) A 2
C C16A 0.9088(14) 0.3750(16) 0.3045(4) 0.062(3) Uani d 0.144(3) A 2
H H16A 0.958183 0.369117 0.338585 0.075 Uiso calc 0.144(3) A 2
C C15A 0.9754(12) 0.3335(16) 0.2565(5) 0.067(3) Uani d 0.144(3) A 2
H H15A 1.070217 0.299234 0.257799 0.080 Uiso calc 0.144(3) A 2
C C14A 0.9032(17) 0.3421(18) 0.2067(4) 0.067(3) Uani d 0.144(3) A 2
H H14A 0.948650 0.313743 0.173864 0.080 Uiso calc 0.144(3) A 2
C C13A 0.7644(17) 0.3922(19) 0.2048(5) 0.065(4) Uani d 0.144(3) A 2
H H13A 0.715048 0.398135 0.170716 0.078 Uiso calc 0.144(3) A 2
C C12A 0.6978(13) 0.4338(17) 0.2528(6) 0.058(4) Uani d 0.144(3) A 2
H H12A 0.603011 0.468018 0.251502 0.070 Uiso calc 0.144(3) A 2
C C21A 0.537(2) 0.426(4) 0.3452(17) 0.059(6) Uani d 0.171(14) A 2
C C22A 0.418(3) 0.506(3) 0.3406(15) 0.057(5) Uani d 0.171(14) A 2
H H22A 0.428916 0.597581 0.342072 0.069 Uiso calc 0.171(14) A 2
C C23A 0.282(3) 0.453(3) 0.3337(11) 0.059(5) Uani d 0.171(14) A 2
H H23A 0.199892 0.507319 0.330530 0.071 Uiso calc 0.171(14) A 2
C C24A 0.265(2) 0.319(3) 0.3315(9) 0.061(5) Uani d 0.171(14) A 2
H H24A 0.172414 0.282540 0.326794 0.073 Uiso calc 0.171(14) A 2
C C25A 0.385(3) 0.239(3) 0.3361(11) 0.061(5) Uani d 0.171(14) A 2
H H25A 0.373959 0.148020 0.334601 0.073 Uiso calc 0.171(14) A 2
C C26A 0.521(2) 0.293(3) 0.3430(15) 0.061(5) Uani d 0.171(14) A 2
H H26A 0.602985 0.238280 0.346143 0.073 Uiso calc 0.171(14) A 2
C C31A 0.680(3) 0.6295(15) 0.3580(9) 0.059(5) Uani d 0.171(14) A 2
C C32A 0.705(3) 0.7055(17) 0.3119(7) 0.061(4) Uani d 0.171(14) A 2
H H32A 0.727266 0.665957 0.277731 0.073 Uiso calc 0.171(14) A 2
C C33A 0.699(3) 0.8395(16) 0.3159(6) 0.062(4) Uani d 0.171(14) A 2
H H33A 0.715935 0.891478 0.284434 0.074 Uiso calc 0.171(14) A 2
C C34A 0.667(3) 0.8974(16) 0.3660(9) 0.061(4) Uani d 0.171(14) A 2
H H34A 0.661990 0.988945 0.368678 0.074 Uiso calc 0.171(14) A 2
C C35A 0.641(3) 0.821(2) 0.4120(7) 0.060(5) Uani d 0.171(14) A 2
H H35A 0.619376 0.860892 0.446218 0.072 Uiso calc 0.171(14) A 2
C C36A 0.648(3) 0.687(2) 0.4080(8) 0.059(5) Uani d 0.171(14) A 2
H H36A 0.630707 0.635371 0.439516 0.071 Uiso calc 0.171(14) A 2
C C18 0.708(2) 0.389(3) 0.2571(9) 0.035(4) Uani d 0.093(4) A 3
H H18 0.612033 0.359189 0.261294 0.043 Uiso calc 0.093(4) A 3
C C1D 0.776(2) 0.452(3) 0.3004(7) 0.032(4) Uani d 0.093(4) A 3
C C1C 0.917(2) 0.496(2) 0.2943(6) 0.035(4) Uani d 0.093(4) A 3
H H1C 0.963353 0.538977 0.323864 0.042 Uiso calc 0.093(4) A 3
C C1B 0.9888(18) 0.478(2) 0.2449(7) 0.038(4) Uani d 0.093(4) A 3
H H1B 1.084821 0.507939 0.240721 0.045 Uiso calc 0.093(4) A 3
C C1A 0.921(2) 0.415(2) 0.2016(5) 0.037(4) Uani d 0.093(4) A 3
H H1AA 0.969896 0.402526 0.167864 0.044 Uiso calc 0.093(4) A 3
C C19 0.780(2) 0.371(2) 0.2077(7) 0.038(4) Uani d 0.093(4) A 3
H H19 0.733503 0.328150 0.178149 0.046 Uiso calc 0.093(4) A 3
Cl Cl5 0.9214(7) 0.1498(9) 0.3459(3) 0.0736(19) Uani d 0.1 B 4
Cl Cl6 0.7883(10) 0.1174(7) 0.2394(4) 0.079(2) Uani d 0.1 B 4
C C20 0.941(2) 0.161(2) 0.2748(9) 0.062(7) Uani d 0.1 B 4
H H20A 0.966618 0.251690 0.265168 0.074 Uiso calc 0.1 B 4
H H20B 1.022095 0.105311 0.263115 0.074 Uiso calc 0.1 B 4

loop_
_atom_site_aniso_label
_atom_site_aniso_U_11
_atom_site_aniso_U_22
_atom_site_aniso_U_33
_atom_site_aniso_U_12
_atom_site_aniso_U_13
_atom_site_aniso_U_23
O1 0.0504(8) 0.0294(6) 0.0498(8) 0.0032(6) -0.0004(7) 0.0033(6)
O2 0.0856(13) 0.0333(7) 0.0616(10) -0.0052(8) -0.0205(10) -0.0058(7)
O3 0.0399(8) 0.0427(8) 0.0421(8) -0.0027(6) -0.0075(6) 0.0033(6)
O4 0.0437(8) 0.0261(6) 0.0653(9) 0.0015(6) 0.0052(7) -0.0036(6)
N1 0.0383(8) 0.0368(8) 0.0326(8) 0.0011(7) -0.0038(7) -0.0025(6)
C1 0.0516(12) 0.0302(10) 0.0397(10) 0.0019(9) 0.0002(9) -0.0060(8)
C2 0.0434(10) 0.0285(9) 0.0337(9) 0.0031(8) -0.0036(8) -0.0015(7)
C3 0.0463(11) 0.0283(9) 0.0342(9) -0.0001(8) 0.0004(8) 0.0006(7)
C4 0.0425(10) 0.0290(9) 0.0261(8) 0.0018(8) -0.0004(8) -0.0005(7)
C5 0.0374(10) 0.0330(10) 0.0379(10) -0.0041(8) -0.0004(8) -0.0028(8)
C6 0.0362(10) 0.0344(10) 0.0404(10) 0.0042(8) 0.0008(8) -0.0027(8)
C7 0.0406(10) 0.0286(9) 0.0349(9) -0.0007(8) 0.0014(8) -0.0013(7)
C8 0.0359(10) 0.0335(10) 0.0459(11) -0.0024(8) 0.0001(8) -0.0029(8)
C9 0.0373(10) 0.0335(10) 0.0394(10) 0.0041(8) -0.0016(8) -0.0031(8)
C10 0.0388(10) 0.0437(11) 0.0290(9) 0.0043(9) -0.0021(8) -0.0043(8)
C17 0.0424(11) 0.0296(9) 0.0329(9) 0.0041(8) -0.0028(8) -0.0063(8)
C11 0.044(2) 0.048(2) 0.0321(16) 0.0104(14) -0.0009(13) 0.0011(13)
C16 0.0424(15) 0.0514(19) 0.0373(15) 0.0053(16) 0.0002(12) 0.0043(14)
C15 0.0467(16) 0.076(3) 0.0437(16) 0.0019(17) 0.0021(13) 0.0114(18)
C14 0.055(2) 0.096(3) 0.0365(19) 0.011(2) 0.0111(15) 0.0046(19)
C13 0.055(3) 0.087(3) 0.0361(16) 0.014(2) 0.0060(18) -0.0078(17)
C12 0.050(2) 0.054(2) 0.0350(19) 0.0054(17) 0.0036(15) -0.0035(15)
C21 0.0434(16) 0.0433(19) 0.0258(15) -0.0003(13) -0.0045(13) -0.0050(12)
C22 0.042(2) 0.054(2) 0.0400(18) 0.0022(16) -0.0021(14) -0.0071(17)
C23 0.0427(17) 0.077(4) 0.0431(18) 0.001(2) -0.0019(13) -0.009(2)
C24 0.052(2) 0.072(3) 0.0372(15) -0.020(2) -0.0024(15) -0.0076(18)
C25 0.071(3) 0.051(2) 0.0350(16) -0.012(2) -0.0099(18) -0.0046(15)
C26 0.056(2) 0.0442(17) 0.0348(16) -0.0034(16) -0.0097(17) -0.0046(13)
C31 0.0360(18) 0.0362(14) 0.0306(15) 0.0009(13) -0.0036(12) 0.0024(12)
C32 0.066(3) 0.0499(17) 0.0298(13) 0.0085(16) -0.0052(15) 0.0031(12)
C33 0.067(3) 0.0477(16) 0.0419(15) 0.0102(16) -0.0011(16) 0.0167(13)
C34 0.046(2) 0.0342(15) 0.0499(18) 0.0026(12) 0.0017(13) 0.0069(12)
C35 0.0308(16) 0.0333(14) 0.0389(15) 0.0014(12) -0.0005(12) 0.0019(12)
C36 0.0298(16) 0.0326(15) 0.0310(14) 0.0022(11) -0.0001(11) 0.0032(10)
C11A 0.054(6) 0.076(8) 0.040(6) 0.023(6) 0.006(5) 0.008(5)
C16A 0.059(6) 0.081(7) 0.047(6) 0.020(6) 0.006(5) -0.004(5)
C15A 0.065(6) 0.086(7) 0.050(6) 0.020(6) 0.006(5) -0.003(5)
C14A 0.067(7) 0.086(7) 0.049(6) 0.022(6) 0.009(5) 0.001(5)
C13A 0.067(7) 0.082(8) 0.047(6) 0.025(6) 0.006(6) 0.006(6)
C12A 0.061(7) 0.074(7) 0.040(6) 0.028(6) 0.007(6) 0.010(5)
C21A 0.063(9) 0.071(11) 0.043(7) 0.005(8) -0.016(6) -0.009(7)
C22A 0.058(9) 0.073(11) 0.042(7) 0.005(8) -0.019(6) -0.006(8)
C23A 0.062(8) 0.072(11) 0.043(7) 0.007(8) -0.017(5) -0.005(7)
C24A 0.065(8) 0.071(11) 0.046(7) 0.008(8) -0.013(6) -0.007(7)
C25A 0.067(9) 0.070(11) 0.047(7) 0.007(8) -0.013(6) -0.007(7)
C26A 0.066(9) 0.072(11) 0.045(7) 0.009(8) -0.013(6) -0.008(7)
C31A 0.057(9) 0.071(8) 0.049(7) -0.009(7) 0.007(6) 0.005(7)
C32A 0.062(8) 0.070(7) 0.050(6) -0.009(7) 0.006(6) 0.005(6)
C33A 0.064(8) 0.070(7) 0.051(6) -0.010(7) 0.006(6) 0.006(6)
C34A 0.060(8) 0.067(8) 0.057(7) -0.010(6) 0.005(6) 0.004(6)
C35A 0.057(8) 0.069(8) 0.055(7) -0.008(7) 0.006(6) 0.003(7)
C36A 0.055(9) 0.069(8) 0.053(7) -0.007(7) 0.007(6) 0.006(7)
C18 0.045(9) 0.048(8) 0.013(7) 0.012(7) 0.014(6) 0.002(6)
C1D 0.040(9) 0.045(8) 0.011(7) 0.014(7) 0.013(6) 0.011(6)
C1C 0.045(9) 0.047(8) 0.015(6) 0.015(7) 0.008(6) 0.005(6)
C1B 0.049(9) 0.049(8) 0.015(6) 0.012(7) 0.009(6) 0.003(6)
C1A 0.052(9) 0.046(8) 0.013(6) 0.011(7) 0.013(6) 0.002(6)
C19 0.051(9) 0.048(8) 0.016(7) 0.010(7) 0.012(7) -0.001(6)
Cl5 0.052(3) 0.090(5) 0.079(4) -0.011(4) -0.015(3) 0.016(4)
Cl6 0.089(5) 0.050(3) 0.097(5) -0.002(3) -0.030(4) -0.010(3)
C20 0.051(13) 0.037(11) 0.10(2) 0.004(11) -0.026(14) -0.001(13)

loop_
_atom_type_symbol
_atom_type_description
_atom_type_scat_dispersion_real
_atom_type_scat_dispersion_imag
_atom_type_scat_source
C C 0.0181 0.0091 'International Tables Vol C Tables 4.2.6.8 and 6.1.1.4'
H H 0.0000 0.0000 'International Tables Vol C Tables 4.2.6.8 and 6.1.1.4'
Cl Cl 0.3639 0.7018 'International Tables Vol C Tables 4.2.6.8 and 6.1.1.4'
N N 0.0311 0.0180 'International Tables Vol C Tables 4.2.6.8 and 6.1.1.4'
O O 0.0492 0.0322 'International Tables Vol C Tables 4.2.6.8 and 6.1.1.4'

loop_
_geom_angle_atom_site_label_1
_geom_angle_atom_site_label_2
_geom_angle_atom_site_label_3
_geom_angle_site_symmetry_1
_geom_angle_site_symmetry_3
_geom_angle
_geom_angle_publ_flag
C1 O1 H1 . . 109.5 ?
C7 O4 H4 . . 109.5 ?
C17 N1 C2 . . 123.06(17) ?
C17 N1 H1A . . 118.5 ?
C2 N1 H1A . . 118.5 ?
O2 C1 O1 . . 124.5(2) ?
O2 C1 C2 . . 123.6(2) ?
O1 C1 C2 . . 111.74(18) ?
N1 C2 C1 . . 109.85(16) ?
N1 C2 C3 . . 111.92(16) ?
C1 C2 C3 . . 105.32(16) ?
N1 C2 H2 . . 109.9 ?
C1 C2 H2 . . 109.9 ?
C3 C2 H2 . . 109.9 ?
C4 C3 C2 . . 114.29(16) ?
C4 C3 H3A . . 108.7 ?
C2 C3 H3A . . 108.7 ?
C4 C3 H3B . . 108.7 ?
C2 C3 H3B . . 108.7 ?
H3A C3 H3B . . 107.6 ?
C5 C4 C9 . . 118.13(16) ?
C5 C4 C3 . . 120.29(18) ?
C9 C4 C3 . . 121.56(18) ?
C4 C5 C6 . . 121.26(18) ?
C4 C5 H5 . . 119.4 ?
C6 C5 H5 . . 119.4 ?
C7 C6 C5 . . 119.39(19) ?
C7 C6 H6 . . 120.3 ?
C5 C6 H6 . . 120.3 ?
O4 C7 C6 . . 121.59(18) ?
O4 C7 C8 . . 118.01(18) ?
C6 C7 C8 . . 120.39(17) ?
C7 C8 C9 . . 119.49(19) ?
C7 C8 H8 . . 120.3 ?
C9 C8 H8 . . 120.3 ?
C8 C9 C4 . . 121.34(18) ?
C8 C9 H9 . . 119.3 ?
C4 C9 H9 . . 119.3 ?
C31A C10 C11A . . 123.1(11) ?
C21 C10 C31 . . 112.1(3) ?
C31A C10 C17 . . 105.0(10) ?
C1D C10 C17 . . 109.6(10) ?
C11A C10 C17 . . 105.1(5) ?
C21 C10 C17 . . 110.3(3) ?
C31 C10 C17 . . 106.4(2) ?
C31A C10 C21A . . 110.7(18) ?
C11A C10 C21A . . 100.9(17) ?
C17 C10 C21A . . 111.9(15) ?
C21 C10 C11 . . 112.9(3) ?
C31 C10 C11 . . 103.6(2) ?
C17 C10 C11 . . 111.19(18) ?
O3 C17 N1 . . 122.29(19) ?
O3 C17 C10 . . 121.36(19) ?
N1 C17 C10 . . 116.24(17) ?
C16 C11 C12 . . 120.0 ?
C16 C11 C10 . . 119.03(18) ?
C12 C11 C10 . . 120.94(18) ?
C11 C16 C15 . . 120.0 ?
C11 C16 H16 . . 120.0 ?
C15 C16 H16 . . 120.0 ?
C14 C15 C16 . . 120.0 ?
C14 C15 H15 . . 120.0 ?
C16 C15 H15 . . 120.0 ?
C15 C14 C13 . . 120.0 ?
C15 C14 H14 . . 120.0 ?
C13 C14 H14 . . 120.0 ?
C14 C13 C12 . . 120.0 ?
C14 C13 H13 . . 120.0 ?
C12 C13 H13 . . 120.0 ?
C13 C12 C11 . . 120.0 ?
C13 C12 H12 . . 120.0 ?
C11 C12 H12 . . 120.0 ?
C22 C21 C26 . . 117.9(3) ?
C22 C21 C10 . . 123.4(4) ?
C26 C21 C10 . . 118.7(4) ?
C21 C22 C23 . . 120.7(3) ?
C21 C22 H22 . . 119.7 ?
C23 C22 H22 . . 119.7 ?
C24 C23 C22 . . 120.4(3) ?
C24 C23 H23 . . 119.8 ?
C22 C23 H23 . . 119.8 ?
C23 C24 C25 . . 119.8(3) ?
C23 C24 H24 . . 120.1 ?
C25 C24 H24 . . 120.1 ?
C24 C25 C26 . . 120.0(3) ?
C24 C25 H25 . . 120.0 ?
C26 C25 H25 . . 120.0 ?
C25 C26 C21 . . 121.2(3) ?
C25 C26 H26 . . 119.4 ?
C21 C26 H26 . . 119.4 ?
C36 C31 C32 . . 117.1(2) ?
C36 C31 C10 . . 122.8(3) ?
C32 C31 C10 . . 120.1(3) ?
C33 C32 C31 . . 121.6(3) ?
C33 C32 H32 . . 119.2 ?
C31 C32 H32 . . 119.2 ?
C32 C33 C34 . . 120.4(2) ?
C32 C33 H33 . . 119.8 ?
C34 C33 H33 . . 119.8 ?
C35 C34 C33 . . 119.1(3) ?
C35 C34 H34 . . 120.5 ?
C33 C34 H34 . . 120.5 ?
C34 C35 C36 . . 120.4(2) ?
C34 C35 H35 . . 119.8 ?
C36 C35 H35 . . 119.8 ?
C31 C36 C35 . . 121.4(2) ?
C31 C36 H36 . . 119.3 ?
C35 C36 H36 . . 119.3 ?
C16A C11A C12A . . 120.0 ?
C16A C11A C10 . . 125.3(9) ?
C12A C11A C10 . . 114.3(9) ?
C11A C16A C15A . . 120.0 ?
C11A C16A H16A . . 120.0 ?
C15A C16A H16A . . 120.0 ?
C14A C15A C16A . . 120.0 ?
C14A C15A H15A . . 120.0 ?
C16A C15A H15A . . 120.0 ?
C15A C14A C13A . . 120.0 ?
C15A C14A H14A . . 120.0 ?
C13A C14A H14A . . 120.0 ?
C14A C13A C12A . . 120.0 ?
C14A C13A H13A . . 120.0 ?
C12A C13A H13A . . 120.0 ?
C13A C12A C11A . . 120.0 ?
C13A C12A H12A . . 120.0 ?
C11A C12A H12A . . 120.0 ?
C22A C21A C26A . . 120.0 ?
C22A C21A C10 . . 119(2) ?
C26A C21A C10 . . 121(2) ?
C21A C22A C23A . . 120.0 ?
C21A C22A H22A . . 120.0 ?
C23A C22A H22A . . 120.0 ?
C24A C23A C22A . . 120.0 ?
C24A C23A H23A . . 120.0 ?
C22A C23A H23A . . 120.0 ?
C23A C24A C25A . . 120.0 ?
C23A C24A H24A . . 120.0 ?
C25A C24A H24A . . 120.0 ?
C24A C25A C26A . . 120.0 ?
C24A C25A H25A . . 120.0 ?
C26A C25A H25A . . 120.0 ?
C25A C26A C21A . . 120.0 ?
C25A C26A H26A . . 120.0 ?
C21A C26A H26A . . 120.0 ?
C32A C31A C36A . . 120.0 ?
C32A C31A C10 . . 117.1(14) ?
C36A C31A C10 . . 122.9(14) ?
C31A C32A C33A . . 120.0 ?
C31A C32A H32A . . 120.0 ?
C33A C32A H32A . . 120.0 ?
C32A C33A C34A . . 120.0 ?
C32A C33A H33A . . 120.0 ?
C34A C33A H33A . . 120.0 ?
C35A C34A C33A . . 120.0 ?
C35A C34A H34A . . 120.0 ?
C33A C34A H34A . . 120.0 ?
C34A C35A C36A . . 120.0 ?
C34A C35A H35A . . 120.0 ?
C36A C35A H35A . . 120.0 ?
C35A C36A C31A . . 120.0 ?
C35A C36A H36A . . 120.0 ?
C31A C36A H36A . . 120.0 ?
C1D C18 C19 . . 120.0 ?
C1D C18 H18 . . 120.0 ?
C19 C18 H18 . . 120.0 ?
C18 C1D C1C . . 120.0 ?
C18 C1D C10 . . 119.7(14) ?
C1C C1D C10 . . 119.7(14) ?
C1B C1C C1D . . 120.0 ?
C1B C1C H1C . . 120.0 ?
C1D C1C H1C . . 120.0 ?
C1C C1B C1A . . 120.0 ?
C1C C1B H1B . . 120.0 ?
C1A C1B H1B . . 120.0 ?
C19 C1A C1B . . 120.0 ?
C19 C1A H1AA . . 120.0 ?
C1B C1A H1AA . . 120.0 ?
C1A C19 C18 . . 120.0 ?
C1A C19 H19 . . 120.0 ?
C18 C19 H19 . . 120.0 ?
Cl6 C20 Cl5 . . 112.9(14) ?
Cl6 C20 H20A . . 109.0 ?
Cl5 C20 H20A . . 109.0 ?
Cl6 C20 H20B . . 109.0 ?
Cl5 C20 H20B . . 109.0 ?
H20A C20 H20B . . 107.8 ?

loop_
_geom_bond_atom_site_label_1
_geom_bond_atom_site_label_2
_geom_bond_site_symmetry_2
_geom_bond_distance
_geom_bond_publ_flag
O1 C1 . 1.334(3) ?
O1 H1 . 0.8402 ?
O2 C1 . 1.210(3) ?
O3 C17 . 1.231(2) ?
O4 C7 . 1.373(2) ?
O4 H4 . 0.8400 ?
N1 C17 . 1.341(3) ?
N1 C2 . 1.452(2) ?
N1 H1A . 0.8800 ?
C1 C2 . 1.519(3) ?
C2 C3 . 1.541(3) ?
C2 H2 . 1.0000 ?
C3 C4 . 1.509(2) ?
C3 H3A . 0.9900 ?
C3 H3B . 0.9900 ?
C4 C5 . 1.387(3) ?
C4 C9 . 1.390(3) ?
C5 C6 . 1.393(3) ?
C5 H5 . 0.9500 ?
C6 C7 . 1.381(3) ?
C6 H6 . 0.9500 ?
C7 C8 . 1.385(3) ?
C8 C9 . 1.386(3) ?
C8 H8 . 0.9500 ?
C9 H9 . 0.9500 ?
C10 C31A . 1.468(17) ?
C10 C1D . 1.514(12) ?
C10 C11A . 1.536(9) ?
C10 C21 . 1.536(5) ?
C10 C31 . 1.558(4) ?
C10 C17 . 1.564(3) ?
C10 C21A . 1.571(19) ?
C10 C11 . 1.598(3) ?
C11 C16 . 1.3900 ?
C11 C12 . 1.3900 ?
C16 C15 . 1.3900 ?
C16 H16 . 0.9500 ?
C15 C14 . 1.3900 ?
C15 H15 . 0.9500 ?
C14 C13 . 1.3900 ?
C14 H14 . 0.9500 ?
C13 C12 . 1.3900 ?
C13 H13 . 0.9500 ?
C12 H12 . 0.9500 ?
C21 C22 . 1.386(4) ?
C21 C26 . 1.400(4) ?
C22 C23 . 1.393(5) ?
C22 H22 . 0.9500 ?
C23 C24 . 1.374(5) ?
C23 H23 . 0.9500 ?
C24 C25 . 1.379(5) ?
C24 H24 . 0.9500 ?
C25 C26 . 1.380(5) ?
C25 H25 . 0.9500 ?
C26 H26 . 0.9500 ?
C31 C36 . 1.389(3) ?
C31 C32 . 1.395(4) ?
C32 C33 . 1.380(4) ?
C32 H32 . 0.9500 ?
C33 C34 . 1.383(4) ?
C33 H33 . 0.9500 ?
C34 C35 . 1.376(4) ?
C34 H34 . 0.9500 ?
C35 C36 . 1.392(3) ?
C35 H35 . 0.9500 ?
C36 H36 . 0.9500 ?
C11A C16A . 1.3900 ?
C11A C12A . 1.3900 ?
C16A C15A . 1.3900 ?
C16A H16A . 0.9500 ?
C15A C14A . 1.3900 ?
C15A H15A . 0.9500 ?
C14A C13A . 1.3900 ?
C14A H14A . 0.9500 ?
C13A C12A . 1.3900 ?
C13A H13A . 0.9500 ?
C12A H12A . 0.9500 ?
C21A C22A . 1.3900 ?
C21A C26A . 1.3900 ?
C22A C23A . 1.3900 ?
C22A H22A . 0.9500 ?
C23A C24A . 1.3900 ?
C23A H23A . 0.9500 ?
C24A C25A . 1.3900 ?
C24A H24A . 0.9500 ?
C25A C26A . 1.3900 ?
C25A H25A . 0.9500 ?
C26A H26A . 0.9500 ?
C31A C32A . 1.3900 ?
C31A C36A . 1.3900 ?
C32A C33A . 1.3900 ?
C32A H32A . 0.9500 ?
C33A C34A . 1.3900 ?
C33A H33A . 0.9500 ?
C34A C35A . 1.3900 ?
C34A H34A . 0.9500 ?
C35A C36A . 1.3900 ?
C35A H35A . 0.9500 ?
C36A H36A . 0.9500 ?
C18 C1D . 1.3900 ?
C18 C19 . 1.3900 ?
C18 H18 . 0.9500 ?
C1D C1C . 1.3900 ?
C1C C1B . 1.3900 ?
C1C H1C . 0.9500 ?
C1B C1A . 1.3900 ?
C1B H1B . 0.9500 ?
C1A C19 . 1.3900 ?
C1A H1AA . 0.9500 ?
C19 H19 . 0.9500 ?
Cl5 C20 . 1.74(2) ?
Cl6 C20 . 1.724(19) ?
C20 H20A . 0.9900 ?
C20 H20B . 0.9900 ?

loop_
_geom_hbond_atom_site_label_D
_geom_hbond_atom_site_label_H
_geom_hbond_atom_site_label_A
_geom_hbond_site_symmetry_A
_geom_hbond_distance_DH
_geom_hbond_distance_HA
_geom_hbond_distance_DA
_geom_hbond_angle_DHA
_geom_hbond_publ_flag
O4 H4 O3 4_466 0.84 1.91 2.729(2) 166.0 yes
C16A^b H16A^b O3 . 0.95 2.04 2.708(10) 126.2 yes
O1 H1 O4 1_545 0.84 1.89 2.700(2) 161.4 yes

_cod_database_fobs_code 2312350
